data_4036189
loop_
_publ_author_name
'Morita, Nobuyoshi'
'Kono, Rina'
'Fukui, Kenji'
'Miyazawa, Asuka'
'Masu, Hyuma'
'Azumaya, Isao'
'Ban, Shintaro'
'Hashimoto, Yoshimitsu'
'Okamoto, Iwao'
'Tamura, Osamu'

_publ_section_title
;
 BF3-Mediated cis-Selective Cycloaddition of O-Silyloxime with Alkenes.
;
_journal_issue 9
_journal_name_full 'The Journal of organic chemistry'
_journal_page_first 4797
_journal_page_last 4802
_journal_paper_doi 10.1021/acs.joc.5b00426
_journal_volume 80
_journal_year 2015
_chemical_formula_sum 'C4 H7 B F2 N2 O2'
_chemical_formula_weight 163.93
_space_group_IT_number 14
_space_group_name_Hall '-P 2yn'
_space_group_name_H-M_alt 'P 1 21/n 1'
_symmetry_cell_setting monoclinic
_symmetry_space_group_name_H-M 'P 1 21/n 1'
_atom_sites_solution_hydrogens geom
_atom_sites_solution_primary direct
_atom_sites_solution_secondary difmap
_audit_creation_method SHELXL-97
_cell_angle_alpha 90.00
_cell_angle_beta 105.2590(10)
_cell_angle_gamma 90.00
_cell_formula_units_Z 4
_cell_length_a 6.7266(9)
_cell_length_b 13.5479(19)
_cell_length_c 7.8299(11)
_cell_measurement_reflns_used 2101
_cell_measurement_temperature 120
_cell_measurement_theta_max 26.96
_cell_measurement_theta_min 3.01
_cell_volume 688.39(16)
_computing_cell_refinement 'APEX2 (Bruker AXS, 2006)'
_computing_data_collection 'APEX2 (Bruker AXS, 2006)'
_computing_data_reduction 'SAINT (Bruker AXS, 2004)'
_computing_molecular_graphics 'XSHEL (Bruker AXS,2002)'
_computing_publication_material 'XCIF (Bruker AXS, 2001)'
_computing_structure_refinement 'SHELXL-97 (Sheldrick, 1997)'
_computing_structure_solution 'SHELXS-97 (Sheldrick, 1997)'
_diffrn_ambient_temperature 120
_diffrn_detector_area_resol_mean 8.333
_diffrn_measured_fraction_theta_full 0.998
_diffrn_measured_fraction_theta_max 0.912
_diffrn_measurement_device_type 'Bruker APEXII CCD area detector'
_diffrn_measurement_method 'phi and omega scans'
_diffrn_radiation_monochromator graphite
_diffrn_radiation_source 'sealed tube'
_diffrn_radiation_type MoK\a
_diffrn_radiation_wavelength 0.71073
_diffrn_reflns_av_R_equivalents 0.0147
_diffrn_reflns_av_sigmaI/netI 0.0190
_diffrn_reflns_limit_h_max 8
_diffrn_reflns_limit_h_min -3
_diffrn_reflns_limit_k_max 16
_diffrn_reflns_limit_k_min -15
_diffrn_reflns_limit_l_max 7
_diffrn_reflns_limit_l_min -10
_diffrn_reflns_number 3274
_diffrn_reflns_theta_full 25.00
_diffrn_reflns_theta_max 27.15
_diffrn_reflns_theta_min 3.01
_exptl_absorpt_coefficient_mu 0.154
_exptl_absorpt_correction_T_max 0.9554
_exptl_absorpt_correction_T_min 0.9341
_exptl_absorpt_correction_type empirical
_exptl_absorpt_process_details
;
SADABS Sheldrick 1996
;
_exptl_crystal_colour colourless
_exptl_crystal_density_diffrn 1.582
_exptl_crystal_density_method 'not measured'
_exptl_crystal_description prismatic
_exptl_crystal_F_000 336
_exptl_crystal_size_max 0.45
_exptl_crystal_size_mid 0.45
_exptl_crystal_size_min 0.30
_refine_diff_density_max 0.259
_refine_diff_density_min -0.228
_refine_diff_density_rms 0.045
_refine_ls_extinction_method none
_refine_ls_goodness_of_fit_ref 1.087
_refine_ls_hydrogen_treatment constr
_refine_ls_matrix_type full
_refine_ls_number_parameters 102
_refine_ls_number_reflns 1393
_refine_ls_number_restraints 0
_refine_ls_restrained_S_all 1.087
_refine_ls_R_factor_all 0.0348
_refine_ls_R_factor_gt 0.0324
_refine_ls_shift/su_max 0.002
_refine_ls_shift/su_mean 0.000
_refine_ls_structure_factor_coef Fsqd
_refine_ls_weighting_details 'calc w=1/[\s^2^(Fo^2^)+(0.0467P)^2^+0.2346P] where P=(Fo^2^+2Fc^2^)/3'
_refine_ls_weighting_scheme calc
_refine_ls_wR_factor_gt 0.0907
_refine_ls_wR_factor_ref 0.0922
_reflns_number_gt 1267
_reflns_number_total 1393
_reflns_threshold_expression >2sigma(I)
_cod_data_source_file jo5b00426_si_002.cif
_cod_data_source_block a0812221mas
_cod_depositor_comments
;
The following automatic conversions were performed:

data item '_symmetry_cell_setting' value 'Monoclinic' was changed to
'monoclinic' in accordance with the
/home/saulius/struct/COD-crude-data/automatic-downloads/DataCite-retrospective/ACS/depositions/lib/dictionaries/cif_core.dic
dictionary named 'cif_core.dic' version 2.4.2 last updated on
2011-04-26.

Automatic conversion script
Id: cif_fix_values 6909 2019-04-08 15:41:33Z antanas 
;
_cod_original_sg_symbol_H-M 'P2(1)/n  '
_cod_database_code 4036189

loop_
_symmetry_equiv_pos_as_xyz
'x, y, z'
'-x+1/2, y+1/2, -z+1/2'
'-x, -y, -z'
'x-1/2, -y-1/2, z-1/2'

loop_
_atom_site_label
_atom_site_type_symbol
_atom_site_fract_x
_atom_site_fract_y
_atom_site_fract_z
_atom_site_U_iso_or_equiv
_atom_site_adp_type
_atom_site_occupancy
_atom_site_symmetry_multiplicity
_atom_site_calc_flag
_atom_site_refinement_flags
N2 N 0.85180(16) 0.13241(8) 0.73539(14) 0.0204(3) Uani 1 1 d .
C1 C 0.86727(18) 0.12403(9) 0.90364(16) 0.0185(3) Uani 1 1 d .
O1 O 1.03282(13) 0.15517(7) 1.01589(11) 0.0216(2) Uani 1 1 d .
B1 B 1.0433(2) 0.15240(11) 1.21015(19) 0.0212(3) Uani 1 1 d .
F2 F 1.24543(12) 0.14193(6) 1.30128(10) 0.0311(2) Uani 1 1 d .
F1 F 0.96269(12) 0.24022(6) 1.25225(10) 0.0275(2) Uani 1 1 d .
C4 C 0.6820(2) 0.09156(11) 0.59549(17) 0.0272(3) Uani 1 1 d .
H4A H 0.5987 0.0477 0.6483 0.041 Uiso 1 1 calc R
H4B H 0.7381 0.0542 0.5116 0.041 Uiso 1 1 calc R
H4C H 0.5957 0.1455 0.5331 0.041 Uiso 1 1 calc R
C5 C 1.0169(2) 0.17993(11) 0.67480(18) 0.0299(3) Uani 1 1 d .
H5A H 1.1007 0.2207 0.7703 0.045 Uiso 1 1 calc R
H5B H 0.9564 0.2216 0.5719 0.045 Uiso 1 1 calc R
H5C H 1.1038 0.1292 0.6417 0.045 Uiso 1 1 calc R
O2 O 0.92773(14) 0.06774(7) 1.24872(12) 0.0259(3) Uani 1 1 d .
N1 N 0.73706(17) 0.04879(8) 1.13427(15) 0.0257(3) Uani 1 1 d .
C6 C 0.70793(19) 0.07701(9) 0.97318(17) 0.0232(3) Uani 1 1 d .
H6 H 0.5757 0.0669 0.8943 0.028 Uiso 1 1 calc R

loop_
_atom_site_aniso_label
_atom_site_aniso_U_11
_atom_site_aniso_U_22
_atom_site_aniso_U_33
_atom_site_aniso_U_23
_atom_site_aniso_U_13
_atom_site_aniso_U_12
N2 0.0202(5) 0.0224(5) 0.0184(5) -0.0012(4) 0.0050(4) -0.0012(4)
C1 0.0177(6) 0.0173(6) 0.0201(6) -0.0009(5) 0.0046(5) 0.0007(4)
O1 0.0179(5) 0.0289(5) 0.0177(5) -0.0014(3) 0.0044(3) -0.0046(3)
B1 0.0214(7) 0.0249(7) 0.0169(7) 0.0006(5) 0.0043(5) 0.0001(5)
F2 0.0222(4) 0.0409(5) 0.0256(4) 0.0035(3) -0.0018(3) 0.0003(3)
F1 0.0323(4) 0.0263(4) 0.0256(4) -0.0028(3) 0.0105(3) 0.0013(3)
C4 0.0287(7) 0.0300(7) 0.0195(6) -0.0050(5) 0.0005(5) -0.0018(5)
C5 0.0319(7) 0.0382(8) 0.0232(7) -0.0002(6) 0.0135(6) -0.0071(6)
O2 0.0267(5) 0.0284(5) 0.0211(5) 0.0043(4) 0.0039(4) -0.0029(4)
N1 0.0238(6) 0.0276(6) 0.0266(6) 0.0008(5) 0.0079(4) -0.0045(4)
C6 0.0194(6) 0.0257(6) 0.0243(7) 0.0001(5) 0.0054(5) -0.0042(5)

loop_
_atom_type_symbol
_atom_type_description
_atom_type_scat_dispersion_real
_atom_type_scat_dispersion_imag
_atom_type_scat_source
C C 0.0033 0.0016 'International Tables Vol C Tables 4.2.6.8 and 6.1.1.4'
H H 0.0000 0.0000 'International Tables Vol C Tables 4.2.6.8 and 6.1.1.4'
B B 0.0013 0.0007 'International Tables Vol C Tables 4.2.6.8 and 6.1.1.4'
N N 0.0061 0.0033 'International Tables Vol C Tables 4.2.6.8 and 6.1.1.4'
O O 0.0106 0.0060 'International Tables Vol C Tables 4.2.6.8 and 6.1.1.4'
F F 0.0171 0.0103 'International Tables Vol C Tables 4.2.6.8 and 6.1.1.4'

loop_
_geom_angle_atom_site_label_1
_geom_angle_atom_site_label_2
_geom_angle_atom_site_label_3
_geom_angle
C1 N2 C5 120.08(11)
C1 N2 C4 124.27(11)
C5 N2 C4 115.54(10)
O1 C1 N2 119.02(11)
O1 C1 C6 118.09(11)
N2 C1 C6 122.84(11)
C1 O1 B1 118.77(10)
F2 B1 F1 111.32(11)
F2 B1 O2 108.72(11)
F1 B1 O2 111.27(11)
F2 B1 O1 107.81(11)
F1 B1 O1 107.61(10)
O2 B1 O1 110.04(10)
N2 C4 H4A 109.5
N2 C4 H4B 109.5
H4A C4 H4B 109.5
N2 C4 H4C 109.5
H4A C4 H4C 109.5
H4B C4 H4C 109.5
N2 C5 H5A 109.5
N2 C5 H5B 109.5
H5A C5 H5B 109.5
N2 C5 H5C 109.5
H5A C5 H5C 109.5
H5B C5 H5C 109.5
N1 O2 B1 117.73(9)
C6 N1 O2 117.26(11)
N1 C6 C1 123.79(12)
N1 C6 H6 118.1
C1 C6 H6 118.1

loop_
_geom_bond_atom_site_label_1
_geom_bond_atom_site_label_2
_geom_bond_distance
N2 C1 1.2988(16)
N2 C5 1.4661(16)
N2 C4 1.4671(16)
C1 O1 1.2944(15)
C1 C6 1.4692(17)
O1 B1 1.5046(17)
B1 F2 1.3665(16)
B1 F1 1.3828(16)
B1 O2 1.4611(17)
C4 H4A 0.9800
C4 H4B 0.9800
C4 H4C 0.9800
C5 H5A 0.9800
C5 H5B 0.9800
C5 H5C 0.9800
O2 N1 1.3816(14)
N1 C6 1.2827(18)
C6 H6 0.9500
